data_1521710
loop_
_publ_author_name
'Ozawa, T.C.'
'Kauzlarich, S.M.'
'Pantoja, R.'
'Richardson, J.W.jr.'
'Axtell, E.A.'
'Bieringer, M.'
'Greedan, J.E.'

_publ_section_title
;
 Powder neutron diffraction studies of Na2 Ti2 Sb2 O and its
 structure-property relationships
;
_journal_name_full 'Journal of Solid State Chemistry'
_journal_page_first 275
_journal_page_last 281
_journal_volume 153
_journal_year 2000
_chemical_formula_sum 'Na2 O Sb2 Ti2'
_chemical_name_systematic 'Na2 Ti2 Sb2 O'
_space_group_IT_number 139
_symmetry_space_group_name_Hall '-I 4 2'
_symmetry_space_group_name_H-M 'I 4/m m m'
_cell_angle_alpha 90
_cell_angle_beta 90
_cell_angle_gamma 90
_cell_formula_units_Z 2
_cell_length_a 4.15303
_cell_length_b 4.15303
_cell_length_c 16.55969
_cell_volume 285.616
_citation_journal_id_ASTM JSSCBI
_cod_data_source_file Ozawa_JSSCBI_2000_1973.cif
_cod_data_source_block Na2O1Sb2Ti2
_cod_original_cell_volume 285.6159
_cod_original_formula_sum 'Na2 O1 Sb2 Ti2'
_cod_database_code 1521710

loop_
_symmetry_equiv_pos_as_xyz
x,y,z
-y,x,z
-x,-y,z
y,-x,z
x,-y,-z
y,x,-z
-x,y,-z
-y,-x,-z
-x,-y,-z
y,-x,-z
x,y,-z
-y,x,-z
-x,y,z
-y,-x,z
x,-y,z
y,x,z
x+1/2,y+1/2,z+1/2
-y+1/2,x+1/2,z+1/2
-x+1/2,-y+1/2,z+1/2
y+1/2,-x+1/2,z+1/2
x+1/2,-y+1/2,-z+1/2
y+1/2,x+1/2,-z+1/2
-x+1/2,y+1/2,-z+1/2
-y+1/2,-x+1/2,-z+1/2
-x+1/2,-y+1/2,-z+1/2
y+1/2,-x+1/2,-z+1/2
x+1/2,y+1/2,-z+1/2
-y+1/2,x+1/2,-z+1/2
-x+1/2,y+1/2,z+1/2
-y+1/2,-x+1/2,z+1/2
x+1/2,-y+1/2,z+1/2
y+1/2,x+1/2,z+1/2

loop_
_atom_site_label
_atom_site_type_symbol
_atom_site_fract_x
_atom_site_fract_y
_atom_site_fract_z
_atom_site_occupancy
_atom_site_U_iso_or_equiv
Sb1 Sb-3 0 0 0.12149 1 0.0
Na1 Na+1 0 0 0.3188 1 0.0
Ti1 Ti+3 0 0.5 0 1 0.0
O1 O-2 0 0 0.5 1 0.0
